data_1000477
loop_
_publ_author_name
'Mercier, N'
'Leblanc, M'

_publ_section_title
;
Crystal growth and structures of rare earth fluorocarbonates: II.
Structures of zhonghuacerite Ba2 Ce (C O3)3 F. Correlations between
huanghoite, cebaite and zhonghuacerite type structures
;
_journal_coden_ASTM EJSCE5
_journal_name_full
;
European Journal of Solid State Inorganic Chemistry
;
_journal_page_first 207
_journal_page_last 216
_journal_volume 30
_journal_year 1993
_chemical_compound_source 'synthetic 993 K, 200 MPa for 24 H'
_chemical_formula_structural 'Ba2 Ce (C O3)3 F'
_chemical_formula_sum 'C3 Ba2 Ce F O9'
_chemical_name_mineral 'Zhonghuacerite (Ce)'
_chemical_name_systematic 'Dibarium cerium tricarbonate fluoride'
_space_group_IT_number 11
_symmetry_cell_setting monoclinic
_symmetry_Int_Tables_number 11
_symmetry_space_group_name_Hall '-P 2yb'
_symmetry_space_group_name_H-M 'P 1 21/m 1'
_cell_angle_alpha 90
_cell_angle_beta 106.45(2)
_cell_angle_gamma 90
_cell_formula_units_Z 2
_cell_length_a 13.365(3)
_cell_length_b 5.097(1)
_cell_length_c 6.638(1)
_cell_volume 433.7
_refine_ls_R_factor_all 0.019
_cod_original_formula_sum 'Ba2 Ce F O9'
_cod_database_code 1000477

loop_
_symmetry_equiv_pos_as_xyz
x,y,z
-x,1/2+y,-z
-x,-y,-z
x,1/2-y,z

loop_
_atom_site_label
_atom_site_type_symbol
_atom_site_symmetry_multiplicity
_atom_site_Wyckoff_symbol
_atom_site_fract_x
_atom_site_fract_y
_atom_site_fract_z
_atom_site_occupancy
_atom_site_attached_hydrogens
_atom_site_calc_flag
Ba1 Ba2+ 2 e 0.0751(1) 0.25 0.2903(1) 1. 0 d
Ba2 Ba2+ 2 e 0.4166(1) 0.25 0.6906(1) 1. 0 d
Ce2 Ce3+ 2 e 0.7613(1) 0.25 -0.0119(1) 1. 0 d
F1 F1- 2 e 0.9277(2) 0.25 0.9108(5) 1. 0 d
C1 C4+ 2 e 0.7267(3) 0.25 0.5124(7) 1. 0 d
C2 C4+ 2 e 0.4278(3) 0.25 0.1735(7) 1. 0 d
C3 C4+ 2 e 0.1276(3) 0.25 0.7960(7) 1. 0 d
O1 O2- 2 e 0.1836(3) 0.25 -0.0086(5) 1. 0 d
O2 O2- 2 e 0.7010(3) 0.25 0.3109(6) 1. 0 d
O3 O2- 2 e 0.4907(3) 0.25 0.3569(6) 1. 0 d
O4 O2- 4 f 0.3981(2) 0.0312(5) 0.0760(4) 1. 0 d
O5 O2- 4 f 0.2631(2) 0.9668(5) 0.3845(4) 1. 0 d
O6 O2- 4 f 0.8959(2) -0.0294(5) 0.2976(4) 1. 0 d

loop_
_atom_type_symbol
_atom_type_oxidation_number
Ba2+ 2.000
Ce3+ 3.000
F1- -1.000
C4+ 4.000
O2- -2.000
